data_1506912
loop_
_publ_author_name
'Reuber, Jenny'
'Fr\"ohlich, Roland'
'Hoppe, Dieter'

_publ_section_title
;
 Highly enantioenriched homoenolate reagents by asymmetric
 gamma-deprotonation of achiral 1-silyl-substituted 1-alkenyl carbamates.
;
_journal_issue 5
_journal_name_full 'Organic letters'
_journal_page_first 783
_journal_page_last 786
_journal_paper_doi 10.1021/ol0364677
_journal_volume 6
_journal_year 2004
_chemical_formula_sum 'C24 H39 N O3 Si'
_chemical_formula_weight 417.65
_chemical_name_systematic
; 
 ? 
;
_space_group_IT_number 19
_symmetry_cell_setting orthorhombic
_symmetry_space_group_name_Hall 'P 2ac 2ab'
_symmetry_space_group_name_H-M 'P 21 21 21'
_atom_sites_solution_hydrogens geom
_atom_sites_solution_primary direct
_atom_sites_solution_secondary difmap
_audit_creation_method SHELXL-97
_cell_angle_alpha 90.00
_cell_angle_beta 90.00
_cell_angle_gamma 90.00
_cell_formula_units_Z 4
_cell_length_a 9.895(1)
_cell_length_b 11.670(1)
_cell_length_c 22.943(1)
_cell_measurement_temperature 198(2)
_cell_volume 2649.3(4)
_computing_cell_refinement 'Collect (Nonius B.V., 1998)'
_computing_data_collection 'Collect (Nonius B.V., 1998)'
_computing_data_reduction 'Denzo-SMN (Otwinwoski & Minor, 1997)'
_computing_molecular_graphics 'Diamond (Brandenburg, 1997)'
_computing_publication_material 'SHELXL-97 (Sheldrick, 1997)'
_computing_structure_refinement 'SHELXL-97 (Sheldrick, 1997)'
_computing_structure_solution 'SHELXS-97 (Sheldrick, 1990)'
_diffrn_ambient_temperature 198(2)
_diffrn_measured_fraction_theta_full 0.997
_diffrn_measured_fraction_theta_max 0.997
_diffrn_measurement_device_type 'Nonius KappaCCD'
_diffrn_measurement_method '\w and \f scans'
_diffrn_radiation_monochromator graphite
_diffrn_radiation_source 'rotating anode Nonius FR591'
_diffrn_radiation_type MoK\a
_diffrn_radiation_wavelength 0.71073
_diffrn_reflns_av_R_equivalents 0.0669
_diffrn_reflns_av_sigmaI/netI 0.0588
_diffrn_reflns_limit_h_max 12
_diffrn_reflns_limit_h_min -12
_diffrn_reflns_limit_k_max 9
_diffrn_reflns_limit_k_min -15
_diffrn_reflns_limit_l_max 30
_diffrn_reflns_limit_l_min -27
_diffrn_reflns_number 20230
_diffrn_reflns_theta_full 27.88
_diffrn_reflns_theta_max 27.88
_diffrn_reflns_theta_min 1.78
_exptl_absorpt_coefficient_mu 0.110
_exptl_absorpt_correction_T_max 0.9784
_exptl_absorpt_correction_T_min 0.9626
_exptl_absorpt_correction_type empirical
_exptl_absorpt_process_details 'SORTAV (Blessing, 1995 & 1997)'
_exptl_crystal_colour colourless
_exptl_crystal_density_diffrn 1.047
_exptl_crystal_density_method 'not measured'
_exptl_crystal_description block
_exptl_crystal_F_000 912
_exptl_crystal_size_max 0.35
_exptl_crystal_size_mid 0.20
_exptl_crystal_size_min 0.20
_refine_diff_density_max 0.217
_refine_diff_density_min -0.183
_refine_diff_density_rms 0.035
_refine_ls_abs_structure_details 'Flack H D (1983), Acta Cryst. A39, 876-881'
_refine_ls_abs_structure_Flack -0.08(12)
_refine_ls_extinction_method none
_refine_ls_goodness_of_fit_ref 1.028
_refine_ls_hydrogen_treatment 'refined as riding atoms'
_refine_ls_matrix_type full
_refine_ls_number_parameters 274
_refine_ls_number_reflns 6233
_refine_ls_number_restraints 0
_refine_ls_restrained_S_all 1.028
_refine_ls_R_factor_all 0.0774
_refine_ls_R_factor_gt 0.0470
_refine_ls_shift/su_max 0.001
_refine_ls_shift/su_mean 0.000
_refine_ls_structure_factor_coef Fsqd
_refine_ls_weighting_details 'calc w=1/[\s^2^(Fo^2^)+(0.0561P)^2^+0.1324P] where P=(Fo^2^+2Fc^2^)/3'
_refine_ls_weighting_scheme calc
_refine_ls_wR_factor_gt 0.1048
_refine_ls_wR_factor_ref 0.1166
_reflns_number_gt 4461
_reflns_number_total 6233
_reflns_threshold_expression >2sigma(I)
_cod_data_source_file ol0364677si20040127_124415.cif
_cod_data_source_block hop2524
_cod_original_sg_symbol_H-M P212121
_cod_database_code 1506912

loop_
_symmetry_equiv_pos_as_xyz
'x, y, z'
'-x+1/2, -y, z+1/2'
'-x, y+1/2, -z+1/2'
'x+1/2, -y+1/2, -z'

loop_
_atom_site_label
_atom_site_type_symbol
_atom_site_fract_x
_atom_site_fract_y
_atom_site_fract_z
_atom_site_U_iso_or_equiv
_atom_site_adp_type
_atom_site_occupancy
_atom_site_symmetry_multiplicity
_atom_site_calc_flag
_atom_site_refinement_flags
Si Si 0.98815(5) 0.99058(4) 0.14516(2) 0.04012(15) Uani 1 1 d .
O1 O 0.74813(13) 0.89068(11) 0.08975(6) 0.0446(3) Uani 1 1 d .
O2 O 0.76933(18) 1.08042(13) 0.07691(8) 0.0637(5) Uani 1 1 d .
O3 O 0.72454(16) 0.67327(18) 0.27429(7) 0.0744(5) Uani 1 1 d .
N1 N 0.64868(15) 0.97194(13) 0.01255(7) 0.0406(4) Uani 1 1 d .
C1 C 0.83795(18) 0.89094(16) 0.13773(8) 0.0368(4) Uani 1 1 d .
C2 C 0.81133(18) 0.81045(18) 0.17661(8) 0.0418(5) Uani 1 1 d .
H2 H 0.8742 0.8013 0.2076 0.050 Uiso 1 1 calc R
C3 C 0.68990(19) 0.73138(19) 0.17640(9) 0.0453(5) Uani 1 1 d .
H3 H 0.6145 0.7692 0.1547 0.054 Uiso 1 1 calc R
C4 C 0.6452(2) 0.71101(19) 0.23977(10) 0.0475(5) Uani 1 1 d .
C5 C 0.5021(3) 0.74286(17) 0.25868(11) 0.0556(6) Uani 1 1 d .
C6 C 0.4940(3) 0.8739(2) 0.25817(17) 0.0954(10) Uani 1 1 d .
H6A H 0.5092 0.9021 0.2185 0.143 Uiso 1 1 calc R
H6B H 0.5632 0.9055 0.2842 0.143 Uiso 1 1 calc R
H6C H 0.4044 0.8982 0.2715 0.143 Uiso 1 1 calc R
C7 C 0.3984(2) 0.6927(2) 0.21627(14) 0.0714(8) Uani 1 1 d .
H7A H 0.4135 0.7245 0.1773 0.107 Uiso 1 1 calc R
H7B H 0.3071 0.7124 0.2294 0.107 Uiso 1 1 calc R
H7C H 0.4082 0.6092 0.2150 0.107 Uiso 1 1 calc R
C8 C 0.4771(3) 0.6975(3) 0.32032(12) 0.0826(9) Uani 1 1 d .
H8A H 0.3854 0.7178 0.3327 0.124 Uiso 1 1 calc R
H8B H 0.5427 0.7317 0.3472 0.124 Uiso 1 1 calc R
H8C H 0.4873 0.6140 0.3206 0.124 Uiso 1 1 calc R
C9 C 0.71939(19) 0.61531(19) 0.14843(8) 0.0449(5) Uani 1 1 d .
C10 C 0.6333(3) 0.5702(2) 0.10663(10) 0.0615(7) Uani 1 1 d .
H10 H 0.5576 0.6136 0.0940 0.074 Uiso 1 1 calc R
C11 C 0.6562(3) 0.4624(3) 0.08303(11) 0.0761(8) Uani 1 1 d .
H11 H 0.5964 0.4330 0.0543 0.091 Uiso 1 1 calc R
C12 C 0.7638(3) 0.3984(2) 0.10073(10) 0.0689(8) Uani 1 1 d .
H12 H 0.7783 0.3243 0.0848 0.083 Uiso 1 1 calc R
C13 C 0.8521(3) 0.4419(2) 0.14196(10) 0.0598(6) Uani 1 1 d .
H13 H 0.9279 0.3981 0.1542 0.072 Uiso 1 1 calc R
C14 C 0.8293(2) 0.54978(19) 0.16530(9) 0.0483(5) Uani 1 1 d .
H14 H 0.8904 0.5794 0.1935 0.058 Uiso 1 1 calc R
C15 C 0.72515(18) 0.98918(18) 0.05998(8) 0.0424(4) Uani 1 1 d .
C16 C 0.6001(2) 0.85884(19) -0.00601(11) 0.0585(6) Uani 1 1 d .
H16 H 0.6442 0.8008 0.0198 0.060(6) Uiso 1 1 calc R
C17 C 0.4502(3) 0.8476(3) 0.00253(17) 0.1012(11) Uani 1 1 d .
H17A H 0.4274 0.8648 0.0432 0.152 Uiso 1 1 calc R
H17B H 0.4222 0.7691 -0.0067 0.152 Uiso 1 1 calc R
H17C H 0.4033 0.9014 -0.0233 0.152 Uiso 1 1 calc R
C18 C 0.6438(4) 0.8324(3) -0.06828(12) 0.0955(10) Uani 1 1 d .
H18A H 0.5995 0.8858 -0.0951 0.143 Uiso 1 1 calc R
H18B H 0.6179 0.7537 -0.0782 0.143 Uiso 1 1 calc R
H18C H 0.7421 0.8405 -0.0716 0.143 Uiso 1 1 calc R
C19 C 0.6062(2) 1.07299(19) -0.02256(11) 0.0567(6) Uani 1 1 d .
H19 H 0.5459 1.0430 -0.0540 0.043(5) Uiso 1 1 calc R
C20 C 0.7226(3) 1.1305(3) -0.05272(14) 0.0964(11) Uani 1 1 d .
H20A H 0.7848 1.1617 -0.0236 0.145 Uiso 1 1 calc R
H20B H 0.6885 1.1928 -0.0773 0.145 Uiso 1 1 calc R
H20C H 0.7703 1.0744 -0.0770 0.145 Uiso 1 1 calc R
C21 C 0.5209(3) 1.1566(2) 0.01324(13) 0.0844(9) Uani 1 1 d .
H21A H 0.4485 1.1146 0.0330 0.127 Uiso 1 1 calc R
H21B H 0.4813 1.2143 -0.0127 0.127 Uiso 1 1 calc R
H21C H 0.5781 1.1945 0.0423 0.127 Uiso 1 1 calc R
C22 C 1.0689(3) 1.0200(2) 0.07368(12) 0.0750(8) Uani 1 1 d .
H22A H 1.0172 1.0789 0.0530 0.113 Uiso 1 1 calc R
H22B H 1.0707 0.9496 0.0504 0.113 Uiso 1 1 calc R
H22C H 1.1616 1.0471 0.0799 0.113 Uiso 1 1 calc R
C23 C 0.9439(2) 1.1238(2) 0.18546(12) 0.0669(7) Uani 1 1 d .
H23A H 1.0260 1.1688 0.1924 0.100 Uiso 1 1 calc R
H23B H 0.9024 1.1037 0.2229 0.100 Uiso 1 1 calc R
H23C H 0.8801 1.1691 0.1623 0.100 Uiso 1 1 calc R
C24 C 1.1124(2) 0.9097(2) 0.19036(11) 0.0559(6) Uani 1 1 d .
H24A H 1.1954 0.9549 0.1944 0.084 Uiso 1 1 calc R
H24B H 1.1334 0.8366 0.1714 0.084 Uiso 1 1 calc R
H24C H 1.0738 0.8952 0.2290 0.084 Uiso 1 1 calc R

loop_
_atom_site_aniso_label
_atom_site_aniso_U_11
_atom_site_aniso_U_22
_atom_site_aniso_U_33
_atom_site_aniso_U_23
_atom_site_aniso_U_13
_atom_site_aniso_U_12
Si 0.0374(3) 0.0332(3) 0.0498(3) -0.0057(2) -0.0074(2) 0.0012(2)
O1 0.0520(8) 0.0392(8) 0.0424(8) 0.0071(6) -0.0186(6) -0.0084(6)
O2 0.0805(11) 0.0360(8) 0.0748(11) -0.0002(8) -0.0419(9) -0.0048(7)
O3 0.0591(9) 0.1162(15) 0.0477(9) 0.0241(10) 0.0078(7) 0.0357(10)
N1 0.0485(9) 0.0313(9) 0.0419(9) 0.0006(7) -0.0172(7) 0.0020(7)
C1 0.0378(9) 0.0383(10) 0.0342(10) -0.0029(8) -0.0093(8) 0.0041(8)
C2 0.0379(10) 0.0485(13) 0.0391(11) 0.0050(10) -0.0120(8) -0.0013(8)
C3 0.0378(11) 0.0520(13) 0.0463(12) 0.0178(10) -0.0103(9) -0.0054(9)
C4 0.0406(11) 0.0446(12) 0.0572(13) 0.0093(10) 0.0000(10) 0.0079(9)
C5 0.0474(12) 0.0357(11) 0.0837(17) -0.0006(11) 0.0049(12) 0.0082(9)
C6 0.0815(18) 0.0431(15) 0.161(3) -0.0135(16) -0.003(2) 0.0173(14)
C7 0.0379(12) 0.0604(16) 0.116(2) 0.0072(16) -0.0025(13) 0.0015(11)
C8 0.0731(18) 0.090(2) 0.085(2) -0.0007(16) 0.0366(15) 0.0068(15)
C9 0.0463(11) 0.0550(13) 0.0333(10) 0.0136(10) -0.0012(9) -0.0154(9)
C10 0.0650(15) 0.0778(18) 0.0416(13) 0.0097(12) -0.0109(11) -0.0218(13)
C11 0.098(2) 0.088(2) 0.0424(14) -0.0035(14) -0.0040(13) -0.0396(18)
C12 0.094(2) 0.0628(17) 0.0501(14) -0.0083(13) 0.0257(14) -0.0265(16)
C13 0.0716(15) 0.0562(14) 0.0516(14) 0.0027(12) 0.0178(12) -0.0097(12)
C14 0.0516(12) 0.0522(13) 0.0410(11) 0.0031(10) 0.0025(9) -0.0102(10)
C15 0.0455(10) 0.0371(11) 0.0445(11) 0.0009(10) -0.0112(8) 0.0020(9)
C16 0.0772(15) 0.0383(12) 0.0600(15) 0.0028(11) -0.0325(12) -0.0047(11)
C17 0.083(2) 0.089(2) 0.132(3) 0.029(2) -0.0393(18) -0.0415(17)
C18 0.152(3) 0.0701(19) 0.0646(18) -0.0262(16) -0.0394(19) 0.026(2)
C19 0.0674(15) 0.0420(13) 0.0608(15) 0.0071(11) -0.0285(12) -0.0006(11)
C20 0.106(2) 0.091(2) 0.093(2) 0.0481(19) -0.0350(18) -0.0288(19)
C21 0.102(2) 0.0555(15) 0.096(2) -0.0196(15) -0.0448(18) 0.0271(15)
C22 0.0737(16) 0.0675(17) 0.084(2) 0.0160(16) 0.0168(14) -0.0026(14)
C23 0.0563(13) 0.0499(14) 0.095(2) -0.0327(13) -0.0288(12) 0.0154(11)
C24 0.0485(12) 0.0474(13) 0.0717(16) -0.0108(11) -0.0189(11) 0.0040(10)

loop_
_atom_type_symbol
_atom_type_description
_atom_type_scat_dispersion_real
_atom_type_scat_dispersion_imag
_atom_type_scat_source
C C 0.0033 0.0016 'International Tables Vol C Tables 4.2.6.8 and 6.1.1.4'
H H 0.0000 0.0000 'International Tables Vol C Tables 4.2.6.8 and 6.1.1.4'
N N 0.0061 0.0033 'International Tables Vol C Tables 4.2.6.8 and 6.1.1.4'
O O 0.0106 0.0060 'International Tables Vol C Tables 4.2.6.8 and 6.1.1.4'
Si Si 0.0817 0.0704 'International Tables Vol C Tables 4.2.6.8 and 6.1.1.4'

loop_
_geom_angle_atom_site_label_1
_geom_angle_atom_site_label_2
_geom_angle_atom_site_label_3
_geom_angle
C22 Si C23 112.68(13)
C22 Si C24 107.52(12)
C23 Si C24 107.54(11)
C22 Si C1 111.84(11)
C23 Si C1 111.89(10)
C24 Si C1 104.87(9)
C15 O1 C1 119.69(14)
C15 N1 C16 123.73(16)
C15 N1 C19 118.66(17)
C16 N1 C19 117.59(15)
C2 C1 O1 113.48(16)
C2 C1 Si 122.12(14)
O1 C1 Si 124.33(13)
C1 C2 C3 126.06(17)
C2 C3 C9 112.96(16)
C2 C3 C4 108.61(17)
C9 C3 C4 108.37(16)
O3 C4 C5 120.6(2)
O3 C4 C3 119.50(19)
C5 C4 C3 119.86(18)
C4 C5 C7 110.4(2)
C4 C5 C8 109.2(2)
C7 C5 C8 110.3(2)
C4 C5 C6 106.8(2)
C7 C5 C6 110.0(2)
C8 C5 C6 110.1(2)
C14 C9 C10 117.8(2)
C14 C9 C3 121.50(18)
C10 C9 C3 120.7(2)
C9 C10 C11 120.9(3)
C12 C11 C10 120.5(2)
C11 C12 C13 119.8(3)
C12 C13 C14 119.6(3)
C9 C14 C13 121.4(2)
O2 C15 N1 126.46(18)
O2 C15 O1 121.43(16)
N1 C15 O1 112.10(17)
N1 C16 C17 111.4(2)
N1 C16 C18 111.2(2)
C17 C16 C18 112.6(2)
N1 C19 C20 112.8(2)
N1 C19 C21 111.8(2)
C20 C19 C21 112.7(2)

loop_
_geom_bond_atom_site_label_1
_geom_bond_atom_site_label_2
_geom_bond_distance
Si C22 1.857(3)
Si C23 1.861(2)
Si C24 1.865(2)
Si C1 1.8948(19)
O1 C15 1.356(2)
O1 C1 1.415(2)
O2 C15 1.215(2)
O3 C4 1.199(2)
N1 C15 1.341(2)
N1 C16 1.468(3)
N1 C19 1.489(3)
C1 C2 1.322(3)
C2 C3 1.515(3)
C3 C9 1.527(3)
C3 C4 1.538(3)
C4 C5 1.526(3)
C5 C7 1.531(4)
C5 C8 1.530(4)
C5 C6 1.532(3)
C9 C14 1.385(3)
C9 C10 1.387(3)
C10 C11 1.388(4)
C11 C12 1.362(4)
C12 C13 1.384(4)
C13 C14 1.386(3)
C16 C17 1.502(4)
C16 C18 1.524(4)
C19 C20 1.501(4)
C19 C21 1.530(4)

loop_
_geom_torsion_atom_site_label_1
_geom_torsion_atom_site_label_2
_geom_torsion_atom_site_label_3
_geom_torsion_atom_site_label_4
_geom_torsion
C15 O1 C1 C2 153.22(18)
C15 O1 C1 Si -29.8(2)
C22 Si C1 C2 141.54(18)
C23 Si C1 C2 -90.96(19)
C24 Si C1 C2 25.32(19)
C22 Si C1 O1 -35.22(19)
C23 Si C1 O1 92.27(17)
C24 Si C1 O1 -151.45(15)
O1 C1 C2 C3 -6.6(3)
Si C1 C2 C3 176.28(16)
C1 C2 C3 C9 96.1(2)
C1 C2 C3 C4 -143.6(2)
C2 C3 C4 O3 -56.5(3)
C9 C3 C4 O3 66.6(3)
C2 C3 C4 C5 121.3(2)
C9 C3 C4 C5 -115.6(2)
O3 C4 C5 C7 -132.1(3)
C3 C4 C5 C7 50.0(3)
O3 C4 C5 C8 -10.8(3)
C3 C4 C5 C8 171.4(2)
O3 C4 C5 C6 108.3(3)
C3 C4 C5 C6 -69.5(3)
C2 C3 C9 C14 51.3(2)
C4 C3 C9 C14 -69.1(2)
C2 C3 C9 C10 -131.2(2)
C4 C3 C9 C10 108.4(2)
C14 C9 C10 C11 0.6(3)
C3 C9 C10 C11 -177.0(2)
C9 C10 C11 C12 0.3(4)
C10 C11 C12 C13 -0.9(4)
C11 C12 C13 C14 0.7(3)
C10 C9 C14 C13 -0.9(3)
C3 C9 C14 C13 176.72(18)
C12 C13 C14 C9 0.3(3)
C16 N1 C15 O2 179.1(2)
C19 N1 C15 O2 -3.0(3)
C16 N1 C15 O1 -2.2(3)
C19 N1 C15 O1 175.74(18)
C1 O1 C15 O2 -7.4(3)
C1 O1 C15 N1 173.76(16)
C15 N1 C16 C17 109.8(2)
C19 N1 C16 C17 -68.1(3)
C15 N1 C16 C18 -123.7(2)
C19 N1 C16 C18 58.3(3)
C15 N1 C19 C20 67.4(3)
C16 N1 C19 C20 -114.6(2)
C15 N1 C19 C21 -60.8(3)
C16 N1 C19 C21 117.2(2)

loop_
_cod_related_entry_id
_cod_related_entry_database
_cod_related_entry_code
1 ChemSpider 21200265
